data_7248735
loop_
_publ_author_name
'Christopher, Imogen L.'
'Liu, Xiaojiao'
'Lloyd, Hayleigh J.'
'Bull, Craig L.'
'Funnell, Nicholas P.'
'Portius, Peter'
'Michalchuk, Adam A. L.'
'Kennedy, Stuart R.'
'Pulham, Colin R.'
'Morrison, Carole A.'

_publ_section_title
;
 Tuning energetic properties through co-crystallisation - a high-pressure
 experimental and computational study of nitrotriazolone: 4,4'-bipyridine.
;
_journal_issue 23
_journal_name_full 'Physical chemistry chemical physics : PCCP'
_journal_page_first 16859
_journal_page_last 16870
_journal_paper_doi 10.1039/d4cp01595a
_journal_volume 26
_journal_year 2024
_chemical_formula_moiety '2(C2 H2 N4 O3), 2(C10 H8 N2)'
_chemical_formula_sum 'C24 H20 N12 O6'
_chemical_formula_weight 572.52
_space_group_crystal_system monoclinic
_space_group_IT_number 14
_space_group_name_Hall '-P 2yn'
_space_group_name_H-M_alt 'P 1 21/n 1'
_atom_sites_solution_hydrogens mixed
_atom_sites_solution_primary dual
_audit_block_doi 10.5517/ccdc.csd.cc2bvm50
_audit_creation_date 2022-05-04
_audit_creation_method
;
Olex2 1.3
(compiled 2020.11.12 svn.r5f609507 for OlexSys, GUI svn.r6408)
;
_audit_update_record
;
2022-05-04 deposited with the CCDC.	2024-05-23 downloaded from the CCDC.
;
_cell_angle_alpha 90
_cell_angle_beta 94.048(7)
_cell_angle_gamma 90
_cell_formula_units_Z 2
_cell_length_a 7.2224(11)
_cell_length_b 5.6283(4)
_cell_length_c 26.087(2)
_cell_measurement_reflns_used 2240
_cell_measurement_temperature 292.9
_cell_measurement_theta_max 24.35
_cell_measurement_theta_min 3.55
_cell_volume 1057.8(2)
_computing_cell_refinement 'SAINT V8.40A (?, 2016)'
_computing_data_reduction 'SAINT V8.40A (?, 2016)'
_computing_molecular_graphics 'Olex2 1.3 (Dolomanov et al., 2009)'
_computing_publication_material 'Olex2 1.3 (Dolomanov et al., 2009)'
_computing_structure_refinement 'SHELXL 2018/3 (Sheldrick, 2015)'
_computing_structure_solution 'SHELXT 2014/5 (Sheldrick, 2014)'
_diffrn_ambient_temperature 292.9
_diffrn_measured_fraction_theta_full 0.385
_diffrn_measured_fraction_theta_max 0.354
_diffrn_measurement_device_type 'Bruker APEX-II CCD'
_diffrn_measurement_method '\f and \w scans'
_diffrn_radiation_type MoK\a
_diffrn_radiation_wavelength 0.71073
_diffrn_reflns_av_R_equivalents 0.0427
_diffrn_reflns_av_unetI/netI 0.0364
_diffrn_reflns_Laue_measured_fraction_full 0.385
_diffrn_reflns_Laue_measured_fraction_max 0.354
_diffrn_reflns_limit_h_max 4
_diffrn_reflns_limit_h_min -4
_diffrn_reflns_limit_k_max 6
_diffrn_reflns_limit_k_min -7
_diffrn_reflns_limit_l_max 31
_diffrn_reflns_limit_l_min -31
_diffrn_reflns_number 5833
_diffrn_reflns_point_group_measured_fraction_full 0.385
_diffrn_reflns_point_group_measured_fraction_max 0.354
_diffrn_reflns_theta_full 25.242
_diffrn_reflns_theta_max 26.405
_diffrn_reflns_theta_min 3.546
_diffrn_source_current 1.4
_diffrn_source_power 0.07
_diffrn_source_voltage 50.0
_diffrn_standards_number 0
_exptl_absorpt_coefficient_mu 0.136
_exptl_absorpt_correction_T_max 0.7454
_exptl_absorpt_correction_T_min 0.6192
_exptl_absorpt_correction_type multi-scan
_exptl_absorpt_process_details
;
SADABS-2016/2 (Bruker,2016/2) was used for absorption correction.
wR2(int) was 0.1150 before and 0.0512 after correction.
The Ratio of minimum to maximum transmission is 0.8307.
The \l/2 correction factor is Not present.
;
_exptl_crystal_colour 'clear yellow'
_exptl_crystal_colour_lustre clear
_exptl_crystal_colour_primary yellow
_exptl_crystal_density_diffrn 1.797
_exptl_crystal_description block
_exptl_crystal_F_000 592
_refine_diff_density_max 0.217
_refine_diff_density_min -0.200
_refine_diff_density_rms 0.053
_refine_ls_extinction_method none
_refine_ls_goodness_of_fit_ref 1.267
_refine_ls_hydrogen_treatment mixed
_refine_ls_matrix_type full
_refine_ls_number_parameters 89
_refine_ls_number_reflns 766
_refine_ls_number_restraints 0
_refine_ls_restrained_S_all 1.267
_refine_ls_R_factor_all 0.0758
_refine_ls_R_factor_gt 0.0579
_refine_ls_shift/su_max 0.000
_refine_ls_shift/su_mean 0.000
_refine_ls_structure_factor_coef Fsqd
_refine_ls_weighting_details 'w=1/[\s^2^(Fo^2^)+(0.0706P)^2^+1.4757P] where P=(Fo^2^+2Fc^2^)/3'
_refine_ls_weighting_scheme calc
_refine_ls_wR_factor_gt 0.1495
_refine_ls_wR_factor_ref 0.1632
_reflns_Friedel_coverage 0.000
_reflns_number_gt 630
_reflns_number_total 766
_reflns_threshold_expression 'I > 2\s(I)'
_cod_data_source_file d4cp01595a2.cif
_cod_data_source_block 2car_p07
_cod_depositor_comments 'Adding full bibliography for 7248734--7248746.cif.'
_cod_database_code 7248735
_shelx_shelxl_version_number 2018/3
_shelx_space_group_comment
;
The symmetry employed for this shelxl refinement is uniquely defined
by the following loop, which should always be used as a source of
symmetry information in preference to the above space-group names.
They are only intended as comments.
;
_olex2_refinement_description
;
1. Fixed Uiso
 At 1.2 times of:
  All C(H) groups, All N(H) groups
2. Rigid body (RIGU) restrains
 All non-hydrogen atoms
 with sigma for 1-2 distances of 0.004 and sigma for 1-3 distances of 0.004
3.a Aromatic/amide H refined with riding coordinates:
 N2(H2), C9(H9), C11(H11), C8(H8), C3(H3), C6(H6), C4(H4), C12(H12), C7(H7)
;
_olex2_submission_special_instructions 'No special instructions were received'

loop_
_space_group_symop_operation_xyz
'x, y, z'
'-x+1/2, y+1/2, -z+1/2'
'-x, -y, -z'
'x-1/2, -y-1/2, z-1/2'

loop_
_atom_site_label
_atom_site_type_symbol
_atom_site_fract_x
_atom_site_fract_y
_atom_site_fract_z
_atom_site_U_iso_or_equiv
_atom_site_adp_type
_atom_site_occupancy
_atom_site_site_symmetry_order
_atom_site_calc_flag
_atom_site_refinement_flags_posn
_atom_site_refinement_flags_adp
_atom_site_refinement_flags_occupancy
_atom_site_disorder_assembly
_atom_site_disorder_group
O1 O 0.1893(11) 1.1481(5) 0.31160(15) 0.0273(9) Uiso 1 1 d . . . . .
O3 O 0.5215(11) 0.2802(5) 0.36933(15) 0.0276(9) Uiso 1 1 d . . . . .
O2 O 0.1751(11) 1.0331(5) 0.39093(14) 0.0253(9) Uiso 1 1 d . . . . .
N2 N 0.3684(13) 0.6407(6) 0.37316(17) 0.0176(10) Uiso 1 1 d . . . . .
H2 H 0.341014 0.645771 0.404688 0.021 Uiso 1 1 calc R U . . .
N6 N 0.1194(13) 0.1922(6) 0.71875(17) 0.0209(10) Uiso 1 1 d . . . . .
N4 N 0.3872(13) 0.7564(6) 0.29247(17) 0.0208(10) Uiso 1 1 d . . . . .
N5 N 0.2676(14) 0.5659(7) 0.46637(18) 0.0261(11) Uiso 1 1 d . . . . .
N1 N 0.2239(13) 1.0108(6) 0.34655(17) 0.0211(10) Uiso 1 1 d . . . . .
N3 N 0.4701(14) 0.5420(6) 0.30024(17) 0.0206(10) Uiso 1 1 d . . . . .
C5 C 0.2050(17) 0.4175(7) 0.5654(2) 0.0191(11) Uiso 1 1 d . . . . .
C10 C 0.1672(16) 0.3361(7) 0.6179(2) 0.0168(11) Uiso 1 1 d . . . . .
C9 C 0.0754(16) 0.4789(8) 0.6514(2) 0.0200(11) Uiso 1 1 d . . . . .
H9 H 0.029638 0.626459 0.640605 0.024 Uiso 1 1 calc R U . . .
C1 C 0.3273(16) 0.8042(7) 0.3368(2) 0.0177(11) Uiso 1 1 d . . . . .
C11 C 0.2325(17) 0.1204(8) 0.6362(2) 0.0202(11) Uiso 1 1 d . . . . .
H11 H 0.294299 0.019036 0.615004 0.024 Uiso 1 1 calc R U . . .
C8 C 0.0524(17) 0.4015(8) 0.7004(2) 0.0203(11) Uiso 1 1 d . . . . .
H8 H -0.012287 0.497751 0.721929 0.024 Uiso 1 1 calc R U . . .
C3 C 0.3243(18) 0.3547(8) 0.4834(2) 0.0259(12) Uiso 1 1 d . . . . .
H3 H 0.386779 0.256668 0.461743 0.031 Uiso 1 1 calc R U . . .
C6 C 0.1432(17) 0.6399(7) 0.5469(2) 0.0197(11) Uiso 1 1 d . . . . .
H6 H 0.078216 0.740894 0.567395 0.024 Uiso 1 1 calc R U . . .
C2 C 0.4631(16) 0.4634(7) 0.3500(2) 0.0190(11) Uiso 1 1 d . . . . .
C4 C 0.2945(16) 0.2742(8) 0.5321(2) 0.0204(12) Uiso 1 1 d . . . . .
H4 H 0.334604 0.123536 0.542417 0.025 Uiso 1 1 calc R U . . .
C12 C 0.2057(17) 0.0546(8) 0.6865(2) 0.0207(12) Uiso 1 1 d . . . . .
H12 H 0.250067 -0.092252 0.698158 0.025 Uiso 1 1 calc R U . . .
C7 C 0.1803(17) 0.7061(8) 0.4979(2) 0.0223(12) Uiso 1 1 d . . . . .
H7 H 0.142482 0.855801 0.486236 0.027 Uiso 1 1 calc R U . . .
H3A H 0.51(2) 0.455(10) 0.269(3) 0.06(2) Uiso 1 1 d . . . . .

loop_
_atom_type_symbol
_atom_type_description
_atom_type_scat_dispersion_real
_atom_type_scat_dispersion_imag
_atom_type_scat_source
C C 0.0033 0.0016 'International Tables Vol C Tables 4.2.6.8 and 6.1.1.4'
H H 0.0000 0.0000 'International Tables Vol C Tables 4.2.6.8 and 6.1.1.4'
N N 0.0061 0.0033 'International Tables Vol C Tables 4.2.6.8 and 6.1.1.4'
O O 0.0106 0.0060 'International Tables Vol C Tables 4.2.6.8 and 6.1.1.4'

loop_
_geom_angle_atom_site_label_1
_geom_angle_atom_site_label_2
_geom_angle_atom_site_label_3
_geom_angle
_geom_angle_site_symmetry_1
_geom_angle_site_symmetry_3
_geom_angle_publ_flag
C1 N2 H2 126.9 . . ?
C1 N2 C2 106.3(4) . . ?
C2 N2 H2 126.9 . . ?
C12 N6 C8 117.1(4) . . ?
C1 N4 N3 102.9(4) . . ?
C3 N5 C7 118.2(4) . . ?
O1 N1 O2 125.7(5) . . ?
O1 N1 C1 118.3(4) . . ?
O2 N1 C1 116.1(5) . . ?
N4 N3 C2 112.4(4) . . ?
N4 N3 H3A 117(5) . . ?
C2 N3 H3A 130(4) . . ?
C6 C5 C10 121.1(5) . . ?
C4 C5 C10 121.7(5) . . ?
C4 C5 C6 117.1(4) . . ?
C9 C10 C5 121.8(5) . . ?
C11 C10 C5 120.7(5) . . ?
C11 C10 C9 117.4(4) . . ?
C10 C9 H9 120.1 . . ?
C8 C9 C10 119.8(6) . . ?
C8 C9 H9 120.1 . . ?
N2 C1 N1 122.1(4) . . ?
N4 C1 N2 114.8(6) . . ?
N4 C1 N1 123.1(5) . . ?
C10 C11 H11 120.2 . . ?
C10 C11 C12 119.6(5) . . ?
C12 C11 H11 120.2 . . ?
N6 C8 C9 123.0(5) . . ?
N6 C8 H8 118.5 . . ?
C9 C8 H8 118.5 . . ?
N5 C3 H3 118.7 . . ?
N5 C3 C4 122.7(5) . . ?
C4 C3 H3 118.7 . . ?
C5 C6 H6 120.5 . . ?
C7 C6 C5 118.9(5) . . ?
C7 C6 H6 120.5 . . ?
O3 C2 N2 127.3(4) . . ?
O3 C2 N3 129.2(5) . . ?
N2 C2 N3 103.5(5) . . ?
C5 C4 C3 119.9(6) . . ?
C5 C4 H4 120.0 . . ?
C3 C4 H4 120.0 . . ?
N6 C12 C11 123.0(6) . . ?
N6 C12 H12 118.5 . . ?
C11 C12 H12 118.5 . . ?
N5 C7 C6 123.1(6) . . ?
N5 C7 H7 118.5 . . ?
C6 C7 H7 118.5 . . ?

loop_
_geom_bond_atom_site_label_1
_geom_bond_atom_site_label_2
_geom_bond_distance
_geom_bond_site_symmetry_2
_geom_bond_publ_flag
O1 N1 1.208(7) . ?
O3 C2 1.211(8) . ?
O2 N1 1.240(5) . ?
N2 H2 0.8600 . ?
N2 C1 1.339(8) . ?
N2 C2 1.373(7) . ?
N6 C8 1.349(9) . ?
N6 C12 1.330(7) . ?
N4 N3 1.356(8) . ?
N4 C1 1.292(5) . ?
N5 C3 1.324(9) . ?
N5 C7 1.330(7) . ?
N1 C1 1.415(9) . ?
N3 C2 1.376(6) . ?
N3 H3A 1.00(6) . ?
C5 C10 1.488(5) . ?
C5 C6 1.403(9) . ?
C5 C4 1.379(7) . ?
C10 C9 1.389(8) . ?
C10 C11 1.375(9) . ?
C9 H9 0.9300 . ?
C9 C8 1.371(6) . ?
C11 H11 0.9300 . ?
C11 C12 1.390(6) . ?
C8 H8 0.9300 . ?
C3 H3 0.9300 . ?
C3 C4 1.378(6) . ?
C6 H6 0.9300 . ?
C6 C7 1.376(6) . ?
C4 H4 0.9300 . ?
C12 H12 0.9300 . ?
C7 H7 0.9300 . ?

loop_
_geom_torsion_atom_site_label_1
_geom_torsion_atom_site_label_2
_geom_torsion_atom_site_label_3
_geom_torsion_atom_site_label_4
_geom_torsion
_geom_torsion_site_symmetry_1
_geom_torsion_site_symmetry_2
_geom_torsion_site_symmetry_3
_geom_torsion_site_symmetry_4
_geom_torsion_publ_flag
O1 N1 C1 N2 -178.7(9) . . . . ?
O1 N1 C1 N4 0.4(15) . . . . ?
O2 N1 C1 N2 0.8(14) . . . . ?
O2 N1 C1 N4 179.8(9) . . . . ?
N4 N3 C2 O3 179.1(11) . . . . ?
N4 N3 C2 N2 0.6(11) . . . . ?
N5 C3 C4 C5 -1.1(18) . . . . ?
N3 N4 C1 N2 1.5(11) . . . . ?
N3 N4 C1 N1 -177.6(9) . . . . ?
C5 C10 C9 C8 -176.5(10) . . . . ?
C5 C10 C11 C12 175.9(11) . . . . ?
C5 C6 C7 N5 2.1(18) . . . . ?
C10 C5 C6 C7 -179.4(11) . . . . ?
C10 C5 C4 C3 179.0(11) . . . . ?
C10 C9 C8 N6 1.7(17) . . . . ?
C10 C11 C12 N6 -0.4(17) . . . . ?
C9 C10 C11 C12 -0.3(16) . . . . ?
C1 N2 C2 O3 -178.3(11) . . . . ?
C1 N2 C2 N3 0.3(11) . . . . ?
C1 N4 N3 C2 -1.3(11) . . . . ?
C11 C10 C9 C8 -0.3(16) . . . . ?
C8 N6 C12 C11 1.6(16) . . . . ?
C3 N5 C7 C6 -1.3(17) . . . . ?
C6 C5 C10 C9 -2.3(17) . . . . ?
C6 C5 C10 C11 -178.3(10) . . . . ?
C6 C5 C4 C3 1.8(16) . . . . ?
C2 N2 C1 N4 -1.2(12) . . . . ?
C2 N2 C1 N1 178.0(9) . . . . ?
C4 C5 C10 C9 -179.3(11) . . . . ?
C4 C5 C10 C11 4.6(16) . . . . ?
C4 C5 C6 C7 -2.3(16) . . . . ?
C12 N6 C8 C9 -2.3(15) . . . . ?
C7 N5 C3 C4 0.8(17) . . . . ?
